data_7054473
loop_
_publ_author_name
'Muratsugu, Satoshi'
'Nishihara, Hiroshi'

_publ_section_title
;
 \p-Conjugation modification of photochromic and redox-active
 dimethyldihydropyrene by phenyl- and ethynyl-terpyridines and
 Ru(bis-terpyridine) complexes
;
_journal_issue 12
_journal_name_full 'New J. Chem.'
_journal_page_first 6114
_journal_paper_doi 10.1039/C4NJ01462F
_journal_volume 38
_journal_year 2014
_chemical_formula_moiety 'C68 H58 N6, 4(C H Cl3)'
_chemical_formula_sum 'C72 H62 Cl12 N6'
_chemical_formula_weight 1436.68
_space_group_IT_number 2
_symmetry_cell_setting triclinic
_symmetry_Int_Tables_number 2
_symmetry_space_group_name_Hall '-P 1'
_symmetry_space_group_name_H-M 'P -1'
_audit_creation_date 2009-02-06T19:58:56-00:00
_audit_creation_method 'WinGX routine CIF_UPDATE'
_cell_angle_alpha 62.573(4)
_cell_angle_beta 73.988(6)
_cell_angle_gamma 87.296(7)
_cell_formula_units_Z 1
_cell_length_a 9.5091(15)
_cell_length_b 13.741(2)
_cell_length_c 15.4120(18)
_cell_measurement_reflns_used 4713
_cell_measurement_temperature 113(2)
_cell_measurement_theta_max 27.4797
_cell_measurement_theta_min 3.0166
_cell_volume 1710.6(4)
_computing_structure_refinement 'SHELXL-97 (Sheldrick, 1997)'
_diffrn_detector_area_resol_mean 28.5714
_diffrn_measured_fraction_theta_full 0.972
_diffrn_measured_fraction_theta_max 0.951
_diffrn_measurement_device_type 'Rigaku Saturn'
_diffrn_measurement_method \w
_diffrn_radiation_type MoK\a
_diffrn_radiation_wavelength 0.7107
_diffrn_reflns_av_R_equivalents 0.0152
_diffrn_reflns_limit_h_max 12
_diffrn_reflns_limit_h_min -10
_diffrn_reflns_limit_k_max 17
_diffrn_reflns_limit_k_min -17
_diffrn_reflns_limit_l_max 19
_diffrn_reflns_limit_l_min -15
_diffrn_reflns_number 13405
_diffrn_reflns_theta_full 25
_diffrn_reflns_theta_max 27.5
_diffrn_reflns_theta_min 3.02
_exptl_absorpt_coefficient_mu 0.533
_exptl_absorpt_correction_T_max 0.9009
_exptl_absorpt_correction_T_min 0.7764
_exptl_absorpt_correction_type multi-scan
_exptl_absorpt_process_details 'Jacobson, R. (1998) Private communication'
_exptl_crystal_colour Brown
_exptl_crystal_density_diffrn 1.395
_exptl_crystal_density_method 'not measured'
_exptl_crystal_description Block
_exptl_crystal_F_000 740
_exptl_crystal_size_max 0.5
_exptl_crystal_size_mid 0.3
_exptl_crystal_size_min 0.2
_refine_diff_density_max 0.852
_refine_diff_density_min -0.803
_refine_ls_extinction_method none
_refine_ls_goodness_of_fit_ref 1.058
_refine_ls_hydrogen_treatment refall
_refine_ls_matrix_type full
_refine_ls_number_parameters 530
_refine_ls_number_reflns 7471
_refine_ls_number_restraints 0
_refine_ls_restrained_S_all 1.058
_refine_ls_R_factor_gt 0.0515
_refine_ls_shift/su_max 0.001
_refine_ls_structure_factor_coef Fsqd
_refine_ls_weighting_details 'calc w=1/[\s^2^(Fo^2^)+(0.0763P)^2^+1.1356P] where P=(Fo^2^+2Fc^2^)/3'
_refine_ls_weighting_scheme calc
_refine_ls_wR_factor_ref 0.1393
_reflns_number_gt 6326
_reflns_number_total 7471
_reflns_threshold_expression >2sigma(I)
_cod_data_source_file c4nj01462f2.cif
_cod_data_source_block auto
_cod_depositor_comments 'Adding full bibliography for 7054473.cif.'
_cod_database_code 7054473

loop_
_symmetry_equiv_pos_as_xyz
'x, y, z'
'-x, -y, -z'

loop_
_atom_site_label
_atom_site_type_symbol
_atom_site_fract_x
_atom_site_fract_y
_atom_site_fract_z
_atom_site_U_iso_or_equiv
_atom_site_adp_type
_atom_site_occupancy
_atom_site_calc_flag
Cl4 Cl 0.10143(6) 0.37713(5) 0.27011(4) 0.03715(15) Uani 1 d
Cl2 Cl 0.40607(7) 0.46577(6) 0.63332(6) 0.04550(17) Uani 1 d
Cl3 Cl 0.10236(8) 0.38233(5) 0.73806(6) 0.04813(19) Uani 1 d
Cl1 Cl 0.18929(10) 0.53811(6) 0.52379(6) 0.0558(2) Uani 1 d
Cl6 Cl 0.30194(9) 0.36962(6) 0.38238(6) 0.0536(2) Uani 1 d
Cl5 Cl 0.37965(9) 0.28767(7) 0.23487(6) 0.0599(2) Uani 1 d
N2 N 0.88752(17) 0.16311(13) 0.28735(12) 0.0195(3) Uani 1 d
N3 N 0.7653(2) 0.43015(14) 0.19336(13) 0.0273(4) Uani 1 d
C21 C 0.4823(2) 0.19311(15) 0.57511(14) 0.0200(4) Uani 1 d
C20 C 0.3677(2) 0.17268(15) 0.66149(14) 0.0198(4) Uani 1 d
C23 C 0.0668(2) 0.10882(15) 0.80684(14) 0.0180(4) Uani 1 d
C16 C 0.54681(19) 0.10651(15) 0.55998(14) 0.0177(4) Uani 1 d
N1 N 0.95388(19) -0.11142(14) 0.44883(13) 0.0239(4) Uani 1 d
C24 C -0.05164(19) 0.10912(14) 0.88385(14) 0.0172(4) Uani 1 d
C27 C -0.2992(2) 0.08921(15) 1.04565(15) 0.0193(4) Uani 1 d
C22 C 0.1863(2) 0.04692(15) 0.82559(14) 0.0181(4) Uani 1 d
C31 C -0.4249(2) 0.22808(17) 0.91676(15) 0.0225(4) Uani 1 d
C6 C 0.87609(19) 0.07209(15) 0.37586(14) 0.0185(4) Uani 1 d
C28 C -0.1835(2) 0.02865(15) 1.07326(14) 0.0183(4) Uani 1 d
C18 C 0.3783(2) -0.02164(15) 0.72104(14) 0.0179(4) Uani 1 d
C26 C -0.2949(2) 0.16150(16) 0.94379(15) 0.0200(4) Uani 1 d
C29 C -0.0366(2) 0.05310(16) 0.99123(15) 0.0219(4) Uani 1 d
C4 C 1.1145(2) 0.02538(17) 0.29105(16) 0.0226(4) Uani 1 d
C11 C 0.8010(2) 0.33630(16) 0.18929(15) 0.0211(4) Uani 1 d
C25 C -0.1722(2) 0.16852(15) 0.86532(15) 0.0193(4) Uani 1 d
C10 C 0.7918(2) 0.23762(15) 0.28863(14) 0.0190(4) Uani 1 d
C9 C 0.6815(2) 0.22372(15) 0.37565(15) 0.0195(4) Uani 1 d
C12 C 0.8401(2) 0.32925(18) 0.09840(16) 0.0280(4) Uani 1 d
C8 C 0.6674(2) 0.12760(15) 0.46730(14) 0.0183(4) Uani 1 d
C17 C 0.4927(2) -0.00102(15) 0.63446(14) 0.0187(4) Uani 1 d
C7 C 0.7691(2) 0.05120(16) 0.46640(14) 0.0192(4) Uani 1 d
C14 C 0.8001(3) 0.5186(2) 0.01270(18) 0.0355(5) Uani 1 d
C19 C 0.31306(19) 0.06504(15) 0.73610(14) 0.0170(3) Uani 1 d
C3 C 1.2132(2) -0.05164(18) 0.28904(16) 0.0248(4) Uani 1 d
C32 C -0.3713(3) 0.3502(2) 0.8523(3) 0.0464(7) Uani 1 d
C30 C 0.0598(2) 0.13657(17) 0.99836(17) 0.0252(4) Uani 1 d
C33 C -0.4896(3) 0.1913(2) 0.8553(2) 0.0362(5) Uani 1 d
C35 C 0.2232(3) 0.49689(18) 0.64160(18) 0.0315(5) Uani 1 d
C5 C 0.9854(2) -0.00818(16) 0.37225(14) 0.0201(4) Uani 1 d
C13 C 0.8389(3) 0.4220(2) 0.00936(18) 0.0343(5) Uani 1 d
C1 C 1.0505(2) -0.18425(18) 0.44421(16) 0.0265(4) Uani 1 d
C2 C 1.1806(2) -0.15862(18) 0.36653(16) 0.0252(4) Uani 1 d
C34 C -0.5478(4) 0.2116(3) 1.0119(2) 0.0562(10) Uani 1 d
C15 C 0.7659(3) 0.51880(19) 0.10570(18) 0.0340(5) Uani 1 d
C36 C 0.2362(3) 0.30310(19) 0.32662(18) 0.0311(5) Uani 1 d
H13 H 0.325(3) 0.235(2) 0.6716(18) 0.025(6) Uiso 1 d
H17 H -0.385(3) 0.079(2) 1.0985(19) 0.026(6) Uiso 1 d
H6 H 0.614(3) 0.277(2) 0.372(2) 0.035(7) Uiso 1 d
H14 H 0.521(3) 0.270(2) 0.5240(18) 0.022(6) Uiso 1 d
H4 H 1.131(3) 0.096(2) 0.2430(19) 0.025(6) Uiso 1 d
H11 H 0.534(3) -0.063(2) 0.6231(19) 0.028(6) Uiso 1 d
H30 H 0.211(3) 0.553(2) 0.6596(19) 0.027(6) Uiso 1 d
H19 H 0.076(3) 0.103(2) 1.062(2) 0.025(6) Uiso 1 d
H16 H -0.170(2) 0.2136(19) 0.7954(18) 0.019(5) Uiso 1 d
H12 H 0.344(3) -0.093(2) 0.7676(19) 0.025(6) Uiso 1 d
H5 H 0.770(3) -0.016(2) 0.5304(19) 0.024(6) Uiso 1 d
H15 H 0.064(3) 0.155(2) 0.735(2) 0.028(6) Uiso 1 d
H2 H 1.246(3) -0.214(2) 0.367(2) 0.035(7) Uiso 1 d
H10 H 0.742(3) 0.589(2) 0.109(2) 0.036(7) Uiso 1 d
H1 H 1.021(3) -0.257(2) 0.4998(19) 0.025(6) Uiso 1 d
H18 H 0.008(3) 0.211(2) 0.980(2) 0.033(7) Uiso 1 d
H23 H -0.456(3) 0.397(2) 0.830(2) 0.044(8) Uiso 1 d
H3 H 1.308(3) -0.027(2) 0.231(2) 0.039(7) Uiso 1 d
H20 H 0.162(3) 0.151(2) 0.950(2) 0.044(8) Uiso 1 d
H9 H 0.804(3) 0.583(3) -0.049(2) 0.048(8) Uiso 1 d
H8 H 0.859(3) 0.420(2) -0.051(2) 0.043(8) Uiso 1 d
H24 H -0.576(3) 0.232(3) 0.837(2) 0.046(8) Uiso 1 d
H7 H 0.871(3) 0.256(2) 0.099(2) 0.040(7) Uiso 1 d
H31 H 0.195(3) 0.235(3) 0.373(2) 0.045(8) Uiso 1 d
H25 H -0.422(4) 0.203(3) 0.793(3) 0.057(9) Uiso 1 d
H22 H -0.291(4) 0.364(3) 0.788(2) 0.050(9) Uiso 1 d
H27 H -0.628(4) 0.262(3) 0.988(3) 0.067(10) Uiso 1 d
H26 H -0.521(4) 0.112(3) 0.898(3) 0.070(11) Uiso 1 d
H28 H -0.513(4) 0.229(3) 1.055(3) 0.052(9) Uiso 1 d
H21 H -0.340(4) 0.376(3) 0.897(3) 0.071(11) Uiso 1 d
H29 H -0.589(5) 0.134(4) 1.057(3) 0.080(13) Uiso 1 d

loop_
_atom_site_aniso_label
_atom_site_aniso_U_11
_atom_site_aniso_U_22
_atom_site_aniso_U_33
_atom_site_aniso_U_23
_atom_site_aniso_U_13
_atom_site_aniso_U_12
Cl4 0.0288(3) 0.0479(3) 0.0308(3) -0.0139(3) -0.0109(2) 0.0044(2)
Cl2 0.0363(3) 0.0446(3) 0.0559(4) -0.0254(3) -0.0102(3) 0.0055(3)
Cl3 0.0478(4) 0.0287(3) 0.0502(4) -0.0128(3) 0.0037(3) -0.0070(2)
Cl1 0.0800(5) 0.0497(4) 0.0447(4) -0.0217(3) -0.0316(4) 0.0213(4)
Cl6 0.0606(4) 0.0554(4) 0.0547(4) -0.0231(3) -0.0354(4) 0.0033(3)
Cl5 0.0538(4) 0.0622(5) 0.0436(4) -0.0184(3) 0.0011(3) 0.0254(4)
N2 0.0181(7) 0.0212(8) 0.0172(8) -0.0088(6) -0.0020(6) 0.0011(6)
N3 0.0309(9) 0.0245(8) 0.0215(9) -0.0078(7) -0.0063(7) 0.0087(7)
C21 0.0202(9) 0.0185(8) 0.0165(9) -0.0062(7) -0.0020(7) 0.0026(7)
C20 0.0204(9) 0.0201(9) 0.0164(9) -0.0081(7) -0.0032(7) 0.0058(7)
C23 0.0172(8) 0.0208(8) 0.0130(9) -0.0063(7) -0.0029(7) 0.0022(7)
C16 0.0140(8) 0.0237(9) 0.0147(9) -0.0091(7) -0.0027(7) 0.0028(6)
N1 0.0228(8) 0.0266(8) 0.0200(8) -0.0106(7) -0.0040(7) 0.0071(6)
C24 0.0155(8) 0.0181(8) 0.0159(9) -0.0069(7) -0.0033(7) 0.0024(6)
C27 0.0167(8) 0.0224(9) 0.0170(9) -0.0092(7) -0.0028(7) 0.0044(7)
C22 0.0159(8) 0.0205(8) 0.0151(9) -0.0077(7) -0.0014(7) 0.0019(6)
C31 0.0179(9) 0.0277(10) 0.0197(10) -0.0098(8) -0.0056(7) 0.0089(7)
C6 0.0156(8) 0.0225(9) 0.0190(9) -0.0116(7) -0.0040(7) 0.0023(7)
C28 0.0166(8) 0.0203(8) 0.0164(9) -0.0083(7) -0.0032(7) 0.0040(7)
C18 0.0179(8) 0.0186(8) 0.0164(9) -0.0081(7) -0.0036(7) 0.0010(7)
C26 0.0185(9) 0.0226(9) 0.0197(10) -0.0102(7) -0.0069(7) 0.0068(7)
C29 0.0194(9) 0.0255(10) 0.0165(9) -0.0076(8) -0.0033(7) 0.0056(7)
C4 0.0195(9) 0.0277(10) 0.0194(10) -0.0115(8) -0.0028(7) 0.0031(7)
C11 0.0173(8) 0.0242(9) 0.0183(9) -0.0085(8) -0.0026(7) 0.0025(7)
C25 0.0193(9) 0.0207(8) 0.0153(9) -0.0063(7) -0.0055(7) 0.0049(7)
C10 0.0175(8) 0.0219(9) 0.0168(9) -0.0094(7) -0.0031(7) 0.0017(7)
C9 0.0179(8) 0.0212(9) 0.0183(9) -0.0095(7) -0.0031(7) 0.0026(7)
C12 0.0301(11) 0.0304(11) 0.0178(10) -0.0096(8) -0.0010(8) 0.0000(8)
C8 0.0154(8) 0.0222(9) 0.0168(9) -0.0097(7) -0.0025(7) 0.0010(7)
C17 0.0177(8) 0.0201(9) 0.0188(9) -0.0096(7) -0.0051(7) 0.0034(7)
C7 0.0179(8) 0.0223(9) 0.0158(9) -0.0084(7) -0.0034(7) 0.0029(7)
C14 0.0365(12) 0.0344(12) 0.0223(11) -0.0028(9) -0.0086(9) 0.0082(9)
C19 0.0143(8) 0.0217(9) 0.0147(9) -0.0087(7) -0.0039(7) 0.0041(6)
C3 0.0184(9) 0.0351(11) 0.0229(10) -0.0170(9) -0.0029(8) 0.0052(8)
C32 0.0335(13) 0.0246(11) 0.077(2) -0.0161(12) -0.0243(14) 0.0123(10)
C30 0.0256(10) 0.0270(10) 0.0225(11) -0.0127(8) -0.0033(8) 0.0002(8)
C33 0.0247(11) 0.0469(14) 0.0486(16) -0.0283(12) -0.0186(11) 0.0136(10)
C35 0.0377(12) 0.0230(10) 0.0296(12) -0.0116(9) -0.0044(9) 0.0016(9)
C5 0.0185(8) 0.0252(9) 0.0177(9) -0.0114(8) -0.0047(7) 0.0049(7)
C13 0.0365(12) 0.0421(13) 0.0187(11) -0.0110(10) -0.0050(9) 0.0010(10)
C1 0.0262(10) 0.0273(10) 0.0235(11) -0.0106(9) -0.0068(8) 0.0091(8)
C2 0.0232(9) 0.0338(11) 0.0248(11) -0.0185(9) -0.0088(8) 0.0111(8)
C34 0.0433(15) 0.089(2) 0.0265(13) -0.0219(15) -0.0108(12) 0.0483(17)
C15 0.0376(12) 0.0288(11) 0.0264(12) -0.0069(9) -0.0081(9) 0.0132(9)
C36 0.0308(11) 0.0255(10) 0.0271(11) -0.0061(9) -0.0050(9) 0.0032(8)

loop_
_atom_type_symbol
_atom_type_description
_atom_type_scat_dispersion_real
_atom_type_scat_dispersion_imag
_atom_type_scat_source
C C 0.0033 0.0016 'International Tables Vol C Tables 4.2.6.8 and 6.1.1.4'
H H 0 0 'International Tables Vol C Tables 4.2.6.8 and 6.1.1.4'
N N 0.0061 0.0033 'International Tables Vol C Tables 4.2.6.8 and 6.1.1.4'
Cl Cl 0.1484 0.1585 'International Tables Vol C Tables 4.2.6.8 and 6.1.1.4'

loop_
_geom_angle_atom_site_label_1
_geom_angle_atom_site_label_2
_geom_angle_atom_site_label_3
_geom_angle
_geom_angle_site_symmetry_1
_geom_angle_site_symmetry_3
C6 N2 C10 117.06(16) . .
C15 N3 C11 117.32(19) . .
C20 C21 C16 120.92(17) . .
C20 C21 H14 120.1(14) . .
C16 C21 H14 119.0(14) . .
C21 C20 C19 121.14(17) . .
C21 C20 H13 119.8(14) . .
C19 C20 H13 119.1(14) . .
C24 C23 C22 123.48(17) . .
C24 C23 H15 117.3(15) . .
C22 C23 H15 119.2(15) . .
C17 C16 C21 118.05(17) . .
C17 C16 C8 120.69(17) . .
C21 C16 C8 121.25(17) . .
C1 N1 C5 117.20(17) . .
C25 C24 C23 123.48(17) . .
C25 C24 C29 119.16(16) . .
C23 C24 C29 116.89(16) . .
C28 C27 C26 123.31(17) . .
C28 C27 H17 117.1(15) . .
C26 C27 H17 119.5(15) . .
C23 C22 C28 119.89(16) . 2_557
C23 C22 C19 117.50(16) . .
C28 C22 C19 122.61(16) 2_557 .
C33 C31 C32 108.7(2) . .
C33 C31 C34 107.6(2) . .
C32 C31 C34 109.2(2) . .
C33 C31 C26 109.63(17) . .
C32 C31 C26 109.52(17) . .
C34 C31 C26 112.10(17) . .
N2 C6 C7 123.32(17) . .
N2 C6 C5 115.75(16) . .
C7 C6 C5 120.92(17) . .
C27 C28 C22 124.57(17) . 2_557
C27 C28 C29 118.44(16) . .
C22 C28 C29 116.66(15) 2_557 .
C17 C18 C19 120.90(17) . .
C17 C18 H12 119.0(15) . .
C19 C18 H12 120.0(15) . .
C25 C26 C27 118.98(16) . .
C25 C26 C31 119.37(17) . .
C27 C26 C31 121.58(16) . .
C24 C29 C29 109.0(2) . 2_557
C24 C29 C28 113.05(15) . .
C29 C29 C28 110.2(2) 2_557 .
C24 C29 C30 106.25(16) . .
C29 C29 C30 111.5(2) 2_557 .
C28 C29 C30 106.75(16) . .
C3 C4 C5 118.68(19) . .
C3 C4 H4 122.6(16) . .
C5 C4 H4 118.7(16) . .
N3 C11 C12 122.72(19) . .
N3 C11 C10 116.16(17) . .
C12 C11 C10 121.09(18) . .
C24 C25 C26 122.62(17) . .
C24 C25 H16 117.3(14) . .
C26 C25 H16 120.0(14) . .
N2 C10 C9 123.49(17) . .
N2 C10 C11 116.78(16) . .
C9 C10 C11 119.62(16) . .
C10 C9 C8 119.41(17) . .
C10 C9 H6 120.1(16) . .
C8 C9 H6 120.4(16) . .
C13 C12 C11 118.5(2) . .
C13 C12 H7 121.9(16) . .
C11 C12 H7 119.6(16) . .
C7 C8 C9 117.04(17) . .
C7 C8 C16 121.70(17) . .
C9 C8 C16 121.23(16) . .
C18 C17 C16 121.12(17) . .
C18 C17 H11 119.9(15) . .
C16 C17 H11 118.9(15) . .
C6 C7 C8 119.65(17) . .
C6 C7 H5 119.3(14) . .
C8 C7 H5 120.9(14) . .
C15 C14 C13 118.3(2) . .
C15 C14 H9 121.9(19) . .
C13 C14 H9 119.7(19) . .
C20 C19 C18 117.87(16) . .
C20 C19 C22 119.33(16) . .
C18 C19 C22 122.77(16) . .
C2 C3 C4 119.02(19) . .
C2 C3 H3 122.1(16) . .
C4 C3 H3 118.9(16) . .
C31 C32 H23 111.2(17) . .
C31 C32 H22 111.3(19) . .
H23 C32 H22 107(2) . .
C31 C32 H21 108(2) . .
H23 C32 H21 106(3) . .
H22 C32 H21 113(3) . .
C29 C30 H19 108.5(15) . .
C29 C30 H18 108.6(15) . .
H19 C30 H18 116(2) . .
C29 C30 H20 110.7(17) . .
H19 C30 H20 103(2) . .
H18 C30 H20 110(2) . .
C31 C33 H24 112.2(18) . .
C31 C33 H25 113(2) . .
H24 C33 H25 106(3) . .
C31 C33 H26 107(2) . .
H24 C33 H26 109(3) . .
H25 C33 H26 109(3) . .
Cl2 C35 Cl1 110.00(13) . .
Cl2 C35 Cl3 110.28(13) . .
Cl1 C35 Cl3 110.51(14) . .
Cl2 C35 H30 106.7(16) . .
Cl1 C35 H30 111.0(16) . .
Cl3 C35 H30 108.2(16) . .
N1 C5 C4 122.76(17) . .
N1 C5 C6 117.25(16) . .
C4 C5 C6 120.00(17) . .
C12 C13 C14 119.3(2) . .
C12 C13 H8 121.2(19) . .
C14 C13 H8 119.4(19) . .
N1 C1 C2 124.0(2) . .
N1 C1 H1 113.7(15) . .
C2 C1 H1 122.3(15) . .
C3 C2 C1 118.31(18) . .
C3 C2 H2 121.1(16) . .
C1 C2 H2 120.6(16) . .
C31 C34 H27 108(2) . .
C31 C34 H28 111(2) . .
H27 C34 H28 110(3) . .
C31 C34 H29 114(2) . .
H27 C34 H29 111(3) . .
H28 C34 H29 103(3) . .
N3 C15 C14 123.8(2) . .
N3 C15 H10 116.4(16) . .
C14 C15 H10 119.7(16) . .
Cl6 C36 Cl5 111.12(13) . .
Cl6 C36 Cl4 110.22(13) . .
Cl5 C36 Cl4 109.97(13) . .
Cl6 C36 H31 111.1(19) . .
Cl5 C36 H31 106(2) . .
Cl4 C36 H31 108(2) . .

loop_
_geom_bond_atom_site_label_1
_geom_bond_atom_site_label_2
_geom_bond_distance
_geom_bond_site_symmetry_2
Cl4 C36 1.764(2) .
Cl2 C35 1.755(3) .
Cl3 C35 1.755(2) .
Cl1 C35 1.755(3) .
Cl6 C36 1.743(3) .
Cl5 C36 1.758(2) .
N2 C6 1.340(2) .
N2 C10 1.341(2) .
N3 C15 1.338(3) .
N3 C11 1.343(3) .
C21 C20 1.387(3) .
C21 C16 1.398(3) .
C21 H14 0.99(2) .
C20 C19 1.399(3) .
C20 H13 0.99(2) .
C23 C24 1.394(3) .
C23 C22 1.400(2) .
C23 H15 0.99(3) .
C16 C17 1.396(3) .
C16 C8 1.478(3) .
N1 C1 1.339(3) .
N1 C5 1.341(3) .
C24 C25 1.393(2) .
C24 C29 1.516(3) .
C27 C28 1.389(2) .
C27 C26 1.409(3) .
C27 H17 0.94(3) .
C22 C28 1.413(3) 2_557
C22 C19 1.487(2) .
C31 C33 1.525(3) .
C31 C32 1.526(3) .
C31 C34 1.530(3) .
C31 C26 1.538(2) .
C6 C7 1.393(3) .
C6 C5 1.489(3) .
C28 C22 1.413(3) 2_557
C28 C29 1.530(3) .
C18 C17 1.387(3) .
C18 C19 1.401(2) .
C18 H12 0.91(3) .
C26 C25 1.399(3) .
C29 C29 1.527(4) 2_557
C29 C30 1.562(3) .
C4 C3 1.387(3) .
C4 C5 1.400(3) .
C4 H4 0.89(3) .
C11 C12 1.394(3) .
C11 C10 1.488(3) .
C25 H16 0.96(2) .
C10 C9 1.393(3) .
C9 C8 1.397(3) .
C9 H6 0.94(3) .
C12 C13 1.380(3) .
C12 H7 1.03(3) .
C8 C7 1.396(3) .
C17 H11 0.99(3) .
C7 H5 1.00(2) .
C14 C15 1.381(4) .
C14 C13 1.381(4) .
C14 H9 0.95(3) .
C3 C2 1.380(3) .
C3 H3 1.02(3) .
C32 H23 1.04(3) .
C32 H22 1.01(3) .
C32 H21 1.01(4) .
C30 H19 0.93(3) .
C30 H18 1.06(3) .
C30 H20 1.01(3) .
C33 H24 1.00(3) .
C33 H25 0.94(4) .
C33 H26 0.99(4) .
C35 H30 0.92(3) .
C13 H8 0.91(3) .
C1 C2 1.387(3) .
C1 H1 0.96(3) .
C2 H2 0.96(3) .
C34 H27 1.03(4) .
C34 H28 0.95(3) .
C34 H29 0.99(4) .
C15 H10 1.00(3) .
C36 H31 0.90(3) .
